data_4509090
loop_
_publ_author_name
'Wang, Chih-Chieh'
'Ke, Meu-Ju'
'Tsai, Cheng-Hsiao'
'Chen, I-Hsuan'
'Lin, Shin-I'
'Lin, Tzuen-Yeuan'
'Wu, Li-Mei'
'Lee, Gene-Hsiang'
'Sheu, Hwo-Shuenn'
'Fedorov, Vladimir E.'

_publ_section_title
;
 [M(C5O5)2(H2O)n]2&#x2212;as a Building Block for Hetero- and
 Homo-bimetallic Coordination Polymers: From 1D Chains to 3D
 Supramolecular Architectures
;
_journal_issue 2
_journal_name_full 'Crystal Growth &amp; Design'
_journal_page_first 1013
_journal_paper_doi 10.1021/cg800827a
_journal_volume 9
_journal_year 2009
_chemical_formula_sum 'C14 H28 Cu Mn N4 O16'
_chemical_formula_weight 626.88
_chemical_name_systematic
; 
 ? 
;
_space_group_IT_number 14
_symmetry_cell_setting monoclinic
_symmetry_space_group_name_Hall '-P 2ybc'
_symmetry_space_group_name_H-M 'P 1 21/c 1'
_atom_sites_solution_hydrogens geom
_atom_sites_solution_primary direct
_atom_sites_solution_secondary difmap
_audit_creation_method SHELXL-97
_cell_angle_alpha 90.00
_cell_angle_beta 101.104(1)
_cell_angle_gamma 90.00
_cell_formula_units_Z 2
_cell_length_a 13.0699(7)
_cell_length_b 13.0660(7)
_cell_length_c 7.0103(4)
_cell_measurement_reflns_used 3097
_cell_measurement_temperature 295(2)
_cell_measurement_theta_max 26.63
_cell_measurement_theta_min 2.23
_cell_volume 1174.75(11)
_computing_cell_refinement 'Bruker SAINT'
_computing_data_collection 'Bruker SMART'
_computing_data_reduction 'Bruker SAINT'
_computing_molecular_graphics 'Bruker SHELXTL'
_computing_publication_material 'Bruker SHELXTL'
_computing_structure_refinement 'SHELXL-97 (Sheldrick, 1997)'
_computing_structure_solution 'SHELXS-97 (Sheldrick, 1990)'
_diffrn_ambient_temperature 295(2)
_diffrn_measured_fraction_theta_full 1.000
_diffrn_measured_fraction_theta_max 1.000
_diffrn_measurement_device_type 'BRUKER SMART APEXCCD area detector'
_diffrn_measurement_method 'omega scans'
_diffrn_radiation_monochromator graphite
_diffrn_radiation_source 'fine-focus sealed tube'
_diffrn_radiation_type MoK\a
_diffrn_radiation_wavelength 0.71073
_diffrn_reflns_av_R_equivalents 0.0289
_diffrn_reflns_av_sigmaI/netI 0.0250
_diffrn_reflns_limit_h_max 16
_diffrn_reflns_limit_h_min -16
_diffrn_reflns_limit_k_max 16
_diffrn_reflns_limit_k_min -16
_diffrn_reflns_limit_l_max 9
_diffrn_reflns_limit_l_min -8
_diffrn_reflns_number 11456
_diffrn_reflns_theta_full 27.50
_diffrn_reflns_theta_max 27.50
_diffrn_reflns_theta_min 1.59
_exptl_absorpt_coefficient_mu 1.528
_exptl_absorpt_correction_T_max 0.9556
_exptl_absorpt_correction_T_min 0.8032
_exptl_absorpt_correction_type multi-scan
_exptl_crystal_colour brown
_exptl_crystal_density_diffrn 1.772
_exptl_crystal_density_meas ?
_exptl_crystal_density_method 'not measured'
_exptl_crystal_description plate
_exptl_crystal_F_000 644
_exptl_crystal_size_max 0.15
_exptl_crystal_size_mid 0.13
_exptl_crystal_size_min 0.03
_refine_diff_density_max 0.580
_refine_diff_density_min -0.293
_refine_diff_density_rms 0.067
_refine_ls_extinction_method none
_refine_ls_goodness_of_fit_ref 1.095
_refine_ls_hydrogen_treatment mixed
_refine_ls_matrix_type full
_refine_ls_number_parameters 184
_refine_ls_number_reflns 2687
_refine_ls_number_restraints 6
_refine_ls_restrained_S_all 1.095
_refine_ls_R_factor_all 0.0499
_refine_ls_R_factor_gt 0.0399
_refine_ls_shift/su_max 0.002
_refine_ls_shift/su_mean 0.000
_refine_ls_structure_factor_coef Fsqd
_refine_ls_weighting_details 'calc w=1/[\s^2^(Fo^2^)+(0.0555P)^2^+0.8745P] where P=(Fo^2^+2Fc^2^)/3'
_refine_ls_weighting_scheme calc
_refine_ls_wR_factor_gt 0.1020
_refine_ls_wR_factor_ref 0.1149
_reflns_number_gt 2262
_reflns_number_total 2687
_reflns_threshold_expression >2sigma(I)
_cod_data_source_file cg800827asup5.cif
_cod_data_source_block ic10795
_cod_depositor_comments
;
The following automatic conversions were performed:

'_symmetry_cell_setting' value 'Monoclinic' changed to 'monoclinic'
according to /home/saulius/struct/CIF-dictionaries/cif_core.dic
dictionary named 'cif_core.dic' version 2.4.2 from 2011-04-26.

Automatic conversion script
Id: cif_fix_values 1891 2012-01-12 08:04:46Z andrius 

The following automatic conversions were performed:

'_exptl_crystal_density_meas' value 'not_measured' was changed to '?'
- the value is perceived as not measured.

Automatic conversion script
Id: cif_fix_values 3008 2015-01-20 13:52:24Z robertas 
;
_cod_original_sg_symbol_H-M P2(1)/c
_cod_database_code 4509090

loop_
_symmetry_equiv_pos_as_xyz
'x, y, z'
'-x, y+1/2, -z+1/2'
'-x, -y, -z'
'x, -y-1/2, z-1/2'

loop_
_atom_site_label
_atom_site_type_symbol
_atom_site_fract_x
_atom_site_fract_y
_atom_site_fract_z
_atom_site_U_iso_or_equiv
_atom_site_adp_type
_atom_site_occupancy
_atom_site_symmetry_multiplicity
_atom_site_calc_flag
_atom_site_refinement_flags
Cu1 Cu 0.0000 0.0000 0.0000 0.03168(16) Uani 1 2 d S
Mn1 Mn 0.5000 0.5000 0.0000 0.02677(16) Uani 1 2 d S
O1 O 0.40982(14) 0.36555(14) 0.0197(3) 0.0356(5) Uani 1 1 d .
O2 O 0.21609(16) 0.48076(14) 0.0382(3) 0.0379(5) Uani 1 1 d .
O3 O 0.05345(15) 0.33260(17) 0.0573(3) 0.0459(5) Uani 1 1 d .
O4 O 0.14562(16) 0.12614(16) 0.0642(4) 0.0472(5) Uani 1 1 d .
O5 O 0.36275(15) 0.15117(14) 0.0206(3) 0.0375(5) Uani 1 1 d .
O6 O 0.5890(2) 0.47366(16) 0.2864(3) 0.0492(6) Uani 1 1 d D
H6A H 0.576(3) 0.418(2) 0.366(5) 0.074 Uiso 1 1 d D
H6B H 0.609(3) 0.532(2) 0.363(5) 0.074 Uiso 1 1 d D
O7 O 0.61558(15) 0.39548(15) -0.0980(3) 0.0358(4) Uani 1 1 d D
H7A H 0.6779(16) 0.434(2) -0.091(5) 0.054 Uiso 1 1 d D
H7B H 0.605(3) 0.373(3) -0.229(2) 0.054 Uiso 1 1 d D
O8 O 0.56922(16) 0.31193(15) -0.4688(3) 0.0396(5) Uani 1 1 d D
H8A H 0.4970(10) 0.315(3) -0.468(5) 0.059 Uiso 1 1 d D
H8B H 0.591(3) 0.2438(12) -0.487(5) 0.059 Uiso 1 1 d D
N1 N 0.07295(18) -0.0602(2) -0.2001(4) 0.0402(6) Uani 1 1 d .
H1A H 0.0327 -0.1084 -0.2693 0.048 Uiso 1 1 calc R
H1B H 0.0861 -0.0112 -0.2823 0.048 Uiso 1 1 calc R
N2 N 0.09321(19) -0.09148(19) 0.1873(4) 0.0410(6) Uani 1 1 d .
H2A H 0.1372 -0.0534 0.2736 0.049 Uiso 1 1 calc R
H2B H 0.0547 -0.1302 0.2529 0.049 Uiso 1 1 calc R
C1 C 0.32187(18) 0.32990(18) 0.0293(4) 0.0247(5) Uani 1 1 d .
C2 C 0.22771(19) 0.38588(19) 0.0388(4) 0.0273(5) Uani 1 1 d .
C3 C 0.1450(2) 0.3113(2) 0.0503(4) 0.0295(5) Uani 1 1 d .
C4 C 0.18994(19) 0.2077(2) 0.0511(4) 0.0287(5) Uani 1 1 d .
C5 C 0.29967(19) 0.22052(18) 0.0326(4) 0.0256(5) Uani 1 1 d .
C6 C 0.1712(3) -0.1058(3) -0.0976(6) 0.0600(10) Uani 1 1 d .
H6C H 0.1969 -0.1543 -0.1820 0.072 Uiso 1 1 calc R
H6D H 0.2233 -0.0527 -0.0624 0.072 Uiso 1 1 calc R
C7 C 0.1532(3) -0.1581(3) 0.0775(6) 0.0637(10) Uani 1 1 d .
H7C H 0.2196 -0.1756 0.1591 0.076 Uiso 1 1 calc R
H7D H 0.1149 -0.2210 0.0415 0.076 Uiso 1 1 calc R

loop_
_atom_site_aniso_label
_atom_site_aniso_U_11
_atom_site_aniso_U_22
_atom_site_aniso_U_33
_atom_site_aniso_U_23
_atom_site_aniso_U_13
_atom_site_aniso_U_12
Cu1 0.0296(3) 0.0349(3) 0.0312(3) 0.00205(18) 0.00751(19) -0.00173(18)
Mn1 0.0273(3) 0.0199(3) 0.0340(3) 0.0009(2) 0.0083(2) -0.00329(19)
O1 0.0282(9) 0.0255(9) 0.0557(13) 0.0053(8) 0.0152(9) -0.0041(7)
O2 0.0365(11) 0.0239(9) 0.0534(13) -0.0022(8) 0.0085(9) 0.0040(8)
O3 0.0241(10) 0.0576(14) 0.0582(14) -0.0029(11) 0.0131(9) 0.0009(9)
O4 0.0410(11) 0.0372(11) 0.0621(14) 0.0008(10) 0.0070(10) -0.0194(9)
O5 0.0344(10) 0.0222(9) 0.0561(13) 0.0048(8) 0.0090(9) 0.0023(8)
O6 0.0760(16) 0.0282(10) 0.0365(12) 0.0025(9) -0.0064(11) -0.0129(11)
O7 0.0362(10) 0.0304(10) 0.0430(11) -0.0058(8) 0.0132(9) -0.0044(8)
O8 0.0364(11) 0.0337(11) 0.0496(12) -0.0038(9) 0.0104(9) -0.0073(8)
N1 0.0364(13) 0.0479(15) 0.0384(13) -0.0093(11) 0.0124(10) -0.0128(11)
N2 0.0374(13) 0.0395(13) 0.0439(14) 0.0074(11) 0.0028(11) -0.0095(11)
C1 0.0242(11) 0.0236(12) 0.0263(12) 0.0024(9) 0.0045(9) -0.0032(9)
C2 0.0285(12) 0.0254(12) 0.0275(12) -0.0003(10) 0.0042(10) 0.0001(10)
C3 0.0268(12) 0.0369(14) 0.0250(13) -0.0019(10) 0.0058(10) -0.0055(10)
C4 0.0288(12) 0.0301(13) 0.0257(13) 0.0000(10) 0.0019(10) -0.0106(10)
C5 0.0270(12) 0.0239(12) 0.0254(12) 0.0039(9) 0.0033(10) -0.0031(9)
C6 0.0471(19) 0.058(2) 0.076(3) -0.0098(19) 0.0164(18) 0.0068(16)
C7 0.049(2) 0.053(2) 0.089(3) 0.011(2) 0.013(2) 0.0107(17)

loop_
_atom_type_symbol
_atom_type_description
_atom_type_scat_dispersion_real
_atom_type_scat_dispersion_imag
_atom_type_scat_source
C C 0.0033 0.0016 'International Tables Vol C Tables 4.2.6.8 and 6.1.1.4'
H H 0.0000 0.0000 'International Tables Vol C Tables 4.2.6.8 and 6.1.1.4'
N N 0.0061 0.0033 'International Tables Vol C Tables 4.2.6.8 and 6.1.1.4'
O O 0.0106 0.0060 'International Tables Vol C Tables 4.2.6.8 and 6.1.1.4'
Mn Mn 0.3368 0.7283 'International Tables Vol C Tables 4.2.6.8 and 6.1.1.4'
Cu Cu 0.3201 1.2651 'International Tables Vol C Tables 4.2.6.8 and 6.1.1.4'

loop_
_geom_angle_atom_site_label_1
_geom_angle_atom_site_label_2
_geom_angle_atom_site_label_3
_geom_angle
_geom_angle_site_symmetry_1
_geom_angle_site_symmetry_3
N1 Cu1 N1 180.00(11) 3 .
N1 Cu1 N2 94.98(11) 3 .
N1 Cu1 N2 85.02(11) . .
N1 Cu1 N2 85.02(11) 3 3
N1 Cu1 N2 94.98(11) . 3
N2 Cu1 N2 180.00(17) . 3
O1 Mn1 O1 180.0 . 3_665
O1 Mn1 O6 90.81(8) . .
O1 Mn1 O6 89.19(8) 3_665 .
O1 Mn1 O6 89.19(8) . 3_665
O1 Mn1 O6 90.81(8) 3_665 3_665
O6 Mn1 O6 180.0 . 3_665
O1 Mn1 O7 86.07(7) . .
O1 Mn1 O7 93.93(7) 3_665 .
O6 Mn1 O7 85.02(9) . .
O6 Mn1 O7 94.98(9) 3_665 .
O1 Mn1 O7 93.93(7) . 3_665
O1 Mn1 O7 86.07(7) 3_665 3_665
O6 Mn1 O7 94.98(9) . 3_665
O6 Mn1 O7 85.02(9) 3_665 3_665
O7 Mn1 O7 180.00(7) . 3_665
C1 O1 Mn1 146.34(17) . .
C6 N1 Cu1 107.8(2) . .
C7 N2 Cu1 109.0(2) . .
O1 C1 C2 127.8(2) . .
O1 C1 C5 123.5(2) . .
C2 C1 C5 108.7(2) . .
O2 C2 C1 127.3(2) . .
O2 C2 C3 124.7(2) . .
C1 C2 C3 108.0(2) . .
O3 C3 C2 125.4(3) . .
O3 C3 C4 126.4(2) . .
C2 C3 C4 108.2(2) . .
O4 C4 C5 126.0(3) . .
O4 C4 C3 127.2(2) . .
C5 C4 C3 106.8(2) . .
O5 C5 C1 125.3(2) . .
O5 C5 C4 126.5(2) . .
C1 C5 C4 108.2(2) . .
C7 C6 N1 109.4(3) . .
C6 C7 N2 110.4(3) . .

loop_
_geom_bond_atom_site_label_1
_geom_bond_atom_site_label_2
_geom_bond_distance
_geom_bond_site_symmetry_2
Cu1 N1 2.003(2) 3
Cu1 N1 2.003(2) .
Cu1 N2 2.005(2) .
Cu1 N2 2.005(2) 3
Mn1 O1 2.1347(17) .
Mn1 O1 2.1347(17) 3_665
Mn1 O6 2.145(2) .
Mn1 O6 2.145(2) 3_665
Mn1 O7 2.2404(19) .
Mn1 O7 2.2404(19) 3_665
O1 C1 1.254(3) .
O2 C2 1.249(3) .
O3 C3 1.239(3) .
O4 C4 1.225(3) .
O5 C5 1.239(3) .
N1 C6 1.471(4) .
N2 C7 1.482(5) .
C1 C2 1.444(3) .
C1 C5 1.459(3) .
C2 C3 1.469(3) .
C3 C4 1.474(4) .
C4 C5 1.474(3) .
C6 C7 1.463(6) .
